data_7111600
loop_
_publ_author_name
'DeAngelis, Andrew'
'Boruta, David T.'
'Lubin, Jean-Bernard'
'Plampin, III, James N.'
'Yap, Glenn P. A.'
'Fox, Joseph M.'

_publ_section_title
;
 The chiral crown conformation in paddlewheel complexes
;
_journal_issue 25
_journal_name_full 'Chemical Communications'
_journal_page_first 4541
_journal_page_last 4543
_journal_paper_doi 10.1039/c001557a
_journal_volume 46
_journal_year 2010
_chemical_formula_sum 'C85 H84 N6 O16 Rh2'
_chemical_formula_weight 1651.40
_chemical_name_systematic
;
?
;
_space_group_IT_number 19
_symmetry_cell_setting orthorhombic
_symmetry_space_group_name_Hall 'P 2ac 2ab'
_symmetry_space_group_name_H-M 'P 21 21 21'
_atom_sites_solution_hydrogens geom
_atom_sites_solution_primary direct
_atom_sites_solution_secondary difmap
_audit_creation_method SHELXL-97
_cell_angle_alpha 90.00
_cell_angle_beta 90.00
_cell_angle_gamma 90.00
_cell_formula_units_Z 4
_cell_length_a 13.412(3)
_cell_length_b 21.783(5)
_cell_length_c 27.323(6)
_cell_measurement_reflns_used 1024
_cell_measurement_temperature 170(2)
_cell_measurement_theta_max 28.19
_cell_measurement_theta_min 2.42
_cell_volume 7983(3)
_computing_cell_refinement 'SAINT (Bruker, 2002)'
_computing_data_collection 'SMART (Bruker, 2002)'
_computing_data_reduction SAINT
_computing_molecular_graphics 'SHELXTL (Sheldrick, 2001)'
_computing_publication_material 'SHELXTL (Sheldrick, 2001)'
_computing_structure_refinement 'SHELXL-97 (Sheldrick, 1997)'
_computing_structure_solution 'SHELXS-97 (Sheldrick, 1990)'
_diffrn_ambient_temperature 170(2)
_diffrn_detector_area_resol_mean 836.6
_diffrn_measured_fraction_theta_full 0.999
_diffrn_measured_fraction_theta_max 0.996
_diffrn_measurement_device_type 'Bruker AXS APEX diffractometer'
_diffrn_measurement_method \w
_diffrn_radiation_monochromator graphite
_diffrn_radiation_source 'fine-focus sealed tube'
_diffrn_radiation_type MoK\a
_diffrn_radiation_wavelength 0.71073
_diffrn_reflns_av_R_equivalents 0.0469
_diffrn_reflns_av_sigmaI/netI 0.0329
_diffrn_reflns_limit_h_max 17
_diffrn_reflns_limit_h_min -17
_diffrn_reflns_limit_k_max 28
_diffrn_reflns_limit_k_min -28
_diffrn_reflns_limit_l_max 36
_diffrn_reflns_limit_l_min -36
_diffrn_reflns_number 94308
_diffrn_reflns_theta_full 25.00
_diffrn_reflns_theta_max 28.31
_diffrn_reflns_theta_min 1.49
_diffrn_standards_decay_% 1
_diffrn_standards_interval_count 0
_diffrn_standards_interval_time 0
_diffrn_standards_number 0
_exptl_absorpt_coefficient_mu 0.483
_exptl_absorpt_correction_T_max 0.9206
_exptl_absorpt_correction_T_min 0.8986
_exptl_absorpt_correction_type multi-scan
_exptl_absorpt_process_details 'SADABS (Sheldrick, 2003)'
_exptl_crystal_colour purple
_exptl_crystal_density_diffrn 1.374
_exptl_crystal_density_method 'not measured'
_exptl_crystal_description block
_exptl_crystal_F_000 3416
_exptl_crystal_size_max 0.23
_exptl_crystal_size_mid 0.21
_exptl_crystal_size_min 0.17
_refine_diff_density_max 0.917
_refine_diff_density_min -0.348
_refine_diff_density_rms 0.070
_refine_ls_abs_structure_details 'Flack H D (1983), Acta Cryst. A39, 876-881; 9019 Friedel pairs measured'
_refine_ls_abs_structure_Flack -0.043(11)
_refine_ls_extinction_method none
_refine_ls_goodness_of_fit_ref 1.028
_refine_ls_hydrogen_treatment constr
_refine_ls_matrix_type full
_refine_ls_number_parameters 997
_refine_ls_number_reflns 19746
_refine_ls_number_restraints 0
_refine_ls_restrained_S_all 1.028
_refine_ls_R_factor_all 0.0317
_refine_ls_R_factor_gt 0.0297
_refine_ls_shift/su_max 0.003
_refine_ls_shift/su_mean 0.000
_refine_ls_structure_factor_coef Fsqd
_refine_ls_weighting_details 'calc w=1/[\s^2^(Fo^2^)+(0.0455P)^2^+1.8574P] where P=(Fo^2^+2Fc^2^)/3'
_refine_ls_weighting_scheme calc
_refine_ls_wR_factor_gt 0.0748
_refine_ls_wR_factor_ref 0.0772
_reflns_number_gt 18922
_reflns_number_total 19746
_reflns_threshold_expression >2sigma(I)
_cod_data_source_file C001557Asup1.cif
_cod_data_source_block joef086
_cod_depositor_comments
;
The following automatic conversions were performed:

'_symmetry_cell_setting' value 'Orthorhombic' changed to
'orthorhombic' according to
/home/saulius/struct/CIF-dictionaries/cif_core.dic dictionary named
'cif_core.dic' version 2.4.2 from 2011-04-26.

Automatic conversion script
Id: cif_fix_values 1891 2012-01-12 08:04:46Z andrius 
;
_cod_original_cell_volume 7982(3)
_cod_original_sg_symbol_H-M P2(1)2(1)2(1)
_cod_database_code 7111600

loop_
_symmetry_equiv_pos_as_xyz
'x, y, z'
'-x+1/2, -y, z+1/2'
'-x, y+1/2, -z+1/2'
'x+1/2, -y+1/2, -z'

loop_
_atom_site_label
_atom_site_type_symbol
_atom_site_fract_x
_atom_site_fract_y
_atom_site_fract_z
_atom_site_U_iso_or_equiv
_atom_site_adp_type
_atom_site_occupancy
_atom_site_symmetry_multiplicity
_atom_site_calc_flag
_atom_site_refinement_flags
Rh1 Rh 0.660739(12) 0.040182(7) 0.024841(5) 0.01842(4) Uani 1 1 d .
Rh2 Rh 0.655716(12) -0.015420(7) 0.100417(5) 0.01840(4) Uani 1 1 d .
N1 N 0.44468(14) 0.18228(8) 0.09628(7) 0.0254(4) Uani 1 1 d .
N2 N 0.36791(13) -0.05466(8) -0.02575(7) 0.0272(4) Uani 1 1 d .
N3 N 0.75296(14) -0.14986(8) -0.05314(7) 0.0250(4) Uani 1 1 d .
N4 N 0.92442(14) 0.15229(9) 0.09928(7) 0.0279(4) Uani 1 1 d .
N5 N 0.67586(14) 0.08262(8) -0.04903(6) 0.0259(4) Uani 1 1 d .
N6 N 0.84003(16) 0.06197(8) -0.32659(6) 0.0253(3) Uani 1 1 d .
O1 O 0.59629(11) 0.11223(7) 0.06112(5) 0.0222(3) Uani 1 1 d .
O2 O 0.58923(12) 0.05851(7) 0.13183(5) 0.0239(3) Uani 1 1 d .
O3 O 0.37189(13) 0.08910(8) 0.07659(7) 0.0324(4) Uani 1 1 d .
O4 O 0.48956(15) 0.28484(8) 0.09512(7) 0.0380(4) Uani 1 1 d .
O5 O 0.52319(11) 0.00839(7) 0.00902(5) 0.0237(3) Uani 1 1 d .
O6 O 0.51838(11) -0.04580(7) 0.07958(5) 0.0246(3) Uani 1 1 d .
O7 O 0.50400(14) -0.11979(9) -0.03564(7) 0.0401(4) Uani 1 1 d .
O8 O 0.24543(14) 0.01720(9) -0.04317(7) 0.0416(4) Uani 1 1 d .
O9 O 0.71988(11) -0.03660(7) -0.00648(5) 0.0241(3) Uani 1 1 d .
O10 O 0.71852(12) -0.08751(7) 0.06554(5) 0.0239(3) Uani 1 1 d .
O11 O 0.82212(14) -0.06970(8) -0.09875(6) 0.0391(4) Uani 1 1 d .
O12 O 0.66798(14) -0.24015(7) -0.03435(6) 0.0358(4) Uani 1 1 d .
O13 O 0.79771(11) 0.07243(7) 0.04509(5) 0.0238(3) Uani 1 1 d .
O14 O 0.79369(11) 0.01995(7) 0.11609(5) 0.0248(3) Uani 1 1 d .
O15 O 1.03791(15) 0.17371(10) 0.03783(8) 0.0486(5) Uani 1 1 d .
O16 O 0.79074(15) 0.16315(9) 0.15214(7) 0.0411(4) Uani 1 1 d .
C1 C 0.57326(15) 0.10502(9) 0.10563(8) 0.0219(4) Uani 1 1 d .
C2 C 0.52298(17) 0.16091(10) 0.12972(7) 0.0240(4) Uani 1 1 d .
H2A H 0.5746 0.1940 0.1299 0.029 Uiso 1 1 calc R
C3 C 0.48674(18) 0.15509(11) 0.18354(8) 0.0303(5) Uani 1 1 d .
C4 C 0.5776(2) 0.14196(14) 0.21618(9) 0.0385(6) Uani 1 1 d .
H4A H 0.5569 0.1415 0.2506 0.058 Uiso 1 1 calc R
H4B H 0.6279 0.1740 0.2113 0.058 Uiso 1 1 calc R
H4C H 0.6060 0.1020 0.2075 0.058 Uiso 1 1 calc R
C5 C 0.4066(2) 0.10574(13) 0.19004(9) 0.0390(6) Uani 1 1 d .
H5A H 0.3882 0.1029 0.2247 0.058 Uiso 1 1 calc R
H5B H 0.4327 0.0661 0.1789 0.058 Uiso 1 1 calc R
H5C H 0.3477 0.1166 0.1707 0.058 Uiso 1 1 calc R
C6 C 0.4433(2) 0.21746(13) 0.19913(10) 0.0432(6) Uani 1 1 d .
H6A H 0.4245 0.2158 0.2338 0.065 Uiso 1 1 calc R
H6B H 0.3844 0.2267 0.1793 0.065 Uiso 1 1 calc R
H6C H 0.4935 0.2496 0.1943 0.065 Uiso 1 1 calc R
C7 C 0.37792(17) 0.14428(11) 0.07085(8) 0.0272(4) Uani 1 1 d .
C8 C 0.32087(17) 0.18518(11) 0.03803(8) 0.0283(5) Uani 1 1 d .
C9 C 0.24679(18) 0.17140(13) 0.00470(9) 0.0339(5) Uani 1 1 d .
H9A H 0.2241 0.1306 -0.0003 0.041 Uiso 1 1 calc R
C10 C 0.20708(19) 0.22089(14) -0.02124(10) 0.0394(6) Uani 1 1 d .
H10A H 0.1558 0.2134 -0.0445 0.047 Uiso 1 1 calc R
C11 C 0.2395(2) 0.28020(14) -0.01434(10) 0.0422(6) Uani 1 1 d .
H11A H 0.2097 0.3125 -0.0325 0.051 Uiso 1 1 calc R
C12 C 0.3149(2) 0.29369(12) 0.01867(10) 0.0384(6) Uani 1 1 d .
H12A H 0.3383 0.3345 0.0231 0.046 Uiso 1 1 calc R
C13 C 0.35468(18) 0.24488(10) 0.04490(8) 0.0304(5) Uani 1 1 d .
C14 C 0.43734(18) 0.24358(10) 0.08075(8) 0.0287(4) Uani 1 1 d .
C15 C 0.48165(16) -0.02644(9) 0.03984(7) 0.0228(4) Uani 1 1 d .
C16 C 0.37282(15) -0.04257(10) 0.02729(8) 0.0257(4) Uani 1 1 d .
H16A H 0.3346 -0.0037 0.0323 0.031 Uiso 1 1 calc R
C17 C 0.31871(17) -0.09119(11) 0.05898(9) 0.0319(5) Uani 1 1 d .
C18 C 0.3122(2) -0.06757(15) 0.11158(10) 0.0428(6) Uani 1 1 d .
H18A H 0.2700 -0.0952 0.1309 0.064 Uiso 1 1 calc R
H18B H 0.2831 -0.0263 0.1116 0.064 Uiso 1 1 calc R
H18C H 0.3791 -0.0661 0.1259 0.064 Uiso 1 1 calc R
C19 C 0.2118(2) -0.09666(15) 0.03894(12) 0.0463(7) Uani 1 1 d .
H19A H 0.1736 -0.1250 0.0595 0.069 Uiso 1 1 calc R
H19B H 0.2140 -0.1122 0.0053 0.069 Uiso 1 1 calc R
H19C H 0.1800 -0.0562 0.0393 0.069 Uiso 1 1 calc R
C20 C 0.3687(2) -0.15436(12) 0.05644(12) 0.0433(7) Uani 1 1 d .
H20A H 0.3329 -0.1831 0.0777 0.065 Uiso 1 1 calc R
H20B H 0.4381 -0.1509 0.0674 0.065 Uiso 1 1 calc R
H20C H 0.3671 -0.1694 0.0227 0.065 Uiso 1 1 calc R
C21 C 0.43610(18) -0.08998(11) -0.05256(9) 0.0312(5) Uani 1 1 d .
C22 C 0.40683(19) -0.08270(12) -0.10496(9) 0.0344(5) Uani 1 1 d .
C23 C 0.4441(2) -0.11092(15) -0.14620(11) 0.0466(7) Uani 1 1 d .
H23A H 0.4978 -0.1393 -0.1445 0.056 Uiso 1 1 calc R
C24 C 0.3984(3) -0.09552(17) -0.19090(11) 0.0537(8) Uani 1 1 d .
H24A H 0.4220 -0.1138 -0.2203 0.064 Uiso 1 1 calc R
C25 C 0.3206(3) -0.05476(15) -0.19311(10) 0.0523(8) Uani 1 1 d .
H25A H 0.2917 -0.0455 -0.2240 0.063 Uiso 1 1 calc R
C26 C 0.2829(2) -0.02643(13) -0.15119(10) 0.0434(6) Uani 1 1 d .
H26A H 0.2292 0.0019 -0.1528 0.052 Uiso 1 1 calc R
C27 C 0.32778(18) -0.04185(11) -0.10715(9) 0.0331(5) Uani 1 1 d .
C28 C 0.30500(18) -0.02093(11) -0.05654(9) 0.0311(5) Uani 1 1 d .
C29 C 0.73571(15) -0.08290(10) 0.02000(8) 0.0226(4) Uani 1 1 d .
C30 C 0.78483(17) -0.13979(10) -0.00230(7) 0.0231(4) Uani 1 1 d .
H30A H 0.7577 -0.1754 0.0166 0.028 Uiso 1 1 calc R
C31 C 0.89989(18) -0.14094(11) 0.00677(9) 0.0294(5) Uani 1 1 d .
C32 C 0.9180(2) -0.15862(16) 0.06043(10) 0.0456(7) Uani 1 1 d .
H32A H 0.9892 -0.1549 0.0679 0.068 Uiso 1 1 calc R
H32B H 0.8966 -0.2011 0.0658 0.068 Uiso 1 1 calc R
H32C H 0.8798 -0.1312 0.0818 0.068 Uiso 1 1 calc R
C33 C 0.9489(2) -0.07824(14) -0.00235(13) 0.0488(7) Uani 1 1 d .
H33A H 1.0209 -0.0814 0.0033 0.073 Uiso 1 1 calc R
H33B H 0.9204 -0.0478 0.0200 0.073 Uiso 1 1 calc R
H33C H 0.9368 -0.0655 -0.0362 0.073 Uiso 1 1 calc R
C34 C 0.9468(2) -0.18981(15) -0.02525(12) 0.0520(8) Uani 1 1 d .
H34A H 1.0181 -0.1929 -0.0177 0.078 Uiso 1 1 calc R
H34B H 0.9383 -0.1787 -0.0598 0.078 Uiso 1 1 calc R
H34C H 0.9145 -0.2294 -0.0190 0.078 Uiso 1 1 calc R
C35 C 0.69526(18) -0.20260(11) -0.06368(9) 0.0285(5) Uani 1 1 d .
C36 C 0.67877(19) -0.20171(12) -0.11780(9) 0.0332(5) Uani 1 1 d .
C37 C 0.6289(2) -0.24298(14) -0.14769(11) 0.0445(7) Uani 1 1 d .
H37A H 0.5959 -0.2781 -0.1348 0.053 Uiso 1 1 calc R
C38 C 0.6297(3) -0.22999(16) -0.19792(12) 0.0533(8) Uani 1 1 d .
H38A H 0.5957 -0.2569 -0.2196 0.064 Uiso 1 1 calc R
C39 C 0.6782(2) -0.17953(16) -0.21686(10) 0.0498(8) Uani 1 1 d .
H39A H 0.6779 -0.1727 -0.2512 0.060 Uiso 1 1 calc R
C40 C 0.7277(2) -0.13846(14) -0.18624(9) 0.0408(6) Uani 1 1 d .
H40A H 0.7610 -0.1034 -0.1989 0.049 Uiso 1 1 calc R
C41 C 0.72624(19) -0.15086(12) -0.13665(8) 0.0310(5) Uani 1 1 d .
C42 C 0.77388(17) -0.11618(11) -0.09538(8) 0.0281(4) Uani 1 1 d .
C43 C 0.83285(16) 0.05640(9) 0.08611(7) 0.0226(4) Uani 1 1 d .
C44 C 0.93555(16) 0.08536(10) 0.09673(9) 0.0267(4) Uani 1 1 d .
H44A H 0.9757 0.0778 0.0665 0.032 Uiso 1 1 calc R
C45 C 0.99905(18) 0.05837(12) 0.13914(10) 0.0343(5) Uani 1 1 d .
C46 C 1.0140(2) -0.01035(13) 0.12938(12) 0.0441(6) Uani 1 1 d .
H46A H 1.0617 -0.0271 0.1531 0.066 Uiso 1 1 calc R
H46B H 1.0399 -0.0161 0.0962 0.066 Uiso 1 1 calc R
H46C H 0.9501 -0.0317 0.1327 0.066 Uiso 1 1 calc R
C47 C 0.9516(2) 0.06807(15) 0.18947(10) 0.0463(7) Uani 1 1 d .
H47A H 0.9489 0.1121 0.1968 0.069 Uiso 1 1 calc R
H47B H 0.9916 0.0472 0.2144 0.069 Uiso 1 1 calc R
H47C H 0.8839 0.0512 0.1895 0.069 Uiso 1 1 calc R
C48 C 1.1019(2) 0.08951(16) 0.13815(14) 0.0528(8) Uani 1 1 d .
H48A H 1.0943 0.1334 0.1450 0.079 Uiso 1 1 calc R
H48B H 1.1321 0.0840 0.1058 0.079 Uiso 1 1 calc R
H48C H 1.1449 0.0709 0.1631 0.079 Uiso 1 1 calc R
C49 C 0.98030(19) 0.19125(12) 0.06828(10) 0.0347(5) Uani 1 1 d .
C50 C 0.9490(2) 0.25479(12) 0.08075(10) 0.0361(5) Uani 1 1 d .
C51 C 0.9803(2) 0.31070(13) 0.06183(12) 0.0451(7) Uani 1 1 d .
H51A H 1.0316 0.3130 0.0379 0.054 Uiso 1 1 calc R
C52 C 0.9331(3) 0.36324(14) 0.07942(13) 0.0524(8) Uani 1 1 d .
H52A H 0.9532 0.4023 0.0676 0.063 Uiso 1 1 calc R
C53 C 0.8580(3) 0.35960(13) 0.11365(13) 0.0522(8) Uani 1 1 d .
H53A H 0.8267 0.3963 0.1245 0.063 Uiso 1 1 calc R
C54 C 0.8268(2) 0.30331(13) 0.13282(11) 0.0438(6) Uani 1 1 d .
H54A H 0.7755 0.3009 0.1567 0.053 Uiso 1 1 calc R
C55 C 0.87401(19) 0.25131(12) 0.11534(9) 0.0348(5) Uani 1 1 d .
C56 C 0.85444(18) 0.18538(11) 0.12622(9) 0.0307(5) Uani 1 1 d .
C57 C 0.70275(18) 0.08197(10) -0.08872(8) 0.0270(4) Uani 1 1 d .
C58 C 0.73329(19) 0.08005(11) -0.13943(8) 0.0292(5) Uani 1 1 d .
C59 C 0.6925(2) 0.03507(13) -0.16935(9) 0.0428(6) Uani 1 1 d .
H59A H 0.6459 0.0064 -0.1566 0.051 Uiso 1 1 calc R
C60 C 0.7206(2) 0.03244(13) -0.21805(9) 0.0444(7) Uani 1 1 d .
H60A H 0.6930 0.0021 -0.2390 0.053 Uiso 1 1 calc R
C61 C 0.78915(19) 0.07437(11) -0.23606(8) 0.0296(5) Uani 1 1 d .
C62 C 0.8305(2) 0.11928(11) -0.20615(8) 0.0321(5) Uani 1 1 d .
H62A H 0.8774 0.1478 -0.2189 0.039 Uiso 1 1 calc R
C63 C 0.8020(2) 0.12182(12) -0.15719(8) 0.0324(5) Uani 1 1 d .
H63A H 0.8296 0.1521 -0.1361 0.039 Uiso 1 1 calc R
C64 C 0.81915(18) 0.06922(11) -0.28671(8) 0.0289(5) Uani 1 1 d .
C65 C 0.4751(4) 0.18664(19) 0.34415(13) 0.0679(11) Uani 1 1 d .
H65A H 0.5228 0.1612 0.3284 0.082 Uiso 1 1 calc R
C66 C 0.3962(5) 0.1610(2) 0.36762(17) 0.0855(14) Uani 1 1 d .
H66A H 0.3893 0.1176 0.3685 0.103 Uiso 1 1 calc R
C67 C 0.3260(5) 0.1974(4) 0.3902(2) 0.115(2) Uani 1 1 d .
H67A H 0.2697 0.1793 0.4056 0.138 Uiso 1 1 calc R
C68 C 0.3376(6) 0.2582(5) 0.3903(3) 0.143(4) Uani 1 1 d .
H68A H 0.2905 0.2832 0.4070 0.171 Uiso 1 1 calc R
C69 C 0.4134(5) 0.2842(2) 0.3678(2) 0.096(2) Uani 1 1 d .
H69A H 0.4192 0.3276 0.3681 0.115 Uiso 1 1 calc R
C70 C 0.4860(4) 0.2495(2) 0.34318(14) 0.0754(13) Uani 1 1 d .
C71 C 0.5714(5) 0.2758(3) 0.31820(19) 0.124(3) Uani 1 1 d .
H71A H 0.5591 0.3195 0.3119 0.186 Uiso 1 1 calc R
H71B H 0.5819 0.2544 0.2871 0.186 Uiso 1 1 calc R
H71C H 0.6308 0.2714 0.3388 0.186 Uiso 1 1 calc R
C72 C 0.5021(2) 0.49036(15) 0.16141(14) 0.0546(8) Uani 1 1 d .
H72A H 0.4637 0.5222 0.1470 0.066 Uiso 1 1 calc R
C73 C 0.5254(3) 0.49310(17) 0.21027(15) 0.0626(9) Uani 1 1 d .
H73A H 0.5026 0.5269 0.2292 0.075 Uiso 1 1 calc R
C74 C 0.5807(3) 0.44840(19) 0.23214(14) 0.0641(10) Uani 1 1 d .
H74A H 0.5970 0.4511 0.2659 0.077 Uiso 1 1 calc R
C75 C 0.6129(3) 0.39898(16) 0.20449(13) 0.0542(8) Uani 1 1 d .
H75A H 0.6509 0.3673 0.2194 0.065 Uiso 1 1 calc R
C76 C 0.5901(2) 0.39558(13) 0.15533(12) 0.0441(6) Uani 1 1 d .
H76A H 0.6129 0.3616 0.1366 0.053 Uiso 1 1 calc R
C77 C 0.5341(2) 0.44131(12) 0.13289(12) 0.0424(6) Uani 1 1 d .
C78 C 0.5092(3) 0.43813(16) 0.07896(13) 0.0533(8) Uani 1 1 d .
H78A H 0.4448 0.4581 0.0731 0.080 Uiso 1 1 calc R
H78B H 0.5055 0.3951 0.0687 0.080 Uiso 1 1 calc R
H78C H 0.5612 0.4591 0.0601 0.080 Uiso 1 1 calc R
C79 C 1.0679(3) 0.30915(19) 0.20818(15) 0.0651(10) Uani 1 1 d .
H79A H 1.0396 0.3149 0.1767 0.078 Uiso 1 1 calc R
C80 C 1.1359(5) 0.2608(3) 0.2156(3) 0.113(2) Uani 1 1 d .
H80A H 1.1540 0.2334 0.1901 0.135 Uiso 1 1 calc R
C81 C 1.1776(4) 0.2551(3) 0.2658(3) 0.1007(18) Uani 1 1 d .
H81A H 1.2236 0.2236 0.2743 0.121 Uiso 1 1 calc R
C82 C 1.1462(4) 0.2973(3) 0.2987(2) 0.0942(16) Uani 1 1 d .
H82A H 1.1737 0.2951 0.3307 0.113 Uiso 1 1 calc R
C83 C 1.0801(5) 0.3418(3) 0.2902(2) 0.1011(18) Uani 1 1 d .
H83A H 1.0601 0.3689 0.3157 0.121 Uiso 1 1 calc R
C84 C 1.0422(4) 0.3475(2) 0.24476(16) 0.0781(13) Uani 1 1 d .
C85 C 0.9674(5) 0.3986(3) 0.2353(3) 0.119(2) Uani 1 1 d .
H85A H 0.9674 0.4089 0.2004 0.179 Uiso 1 1 calc R
H85B H 0.9859 0.4349 0.2544 0.179 Uiso 1 1 calc R
H85C H 0.9007 0.3848 0.2450 0.179 Uiso 1 1 calc R

loop_
_atom_site_aniso_label
_atom_site_aniso_U_11
_atom_site_aniso_U_22
_atom_site_aniso_U_33
_atom_site_aniso_U_23
_atom_site_aniso_U_13
_atom_site_aniso_U_12
Rh1 0.01827(7) 0.02110(7) 0.01588(6) 0.00121(5) -0.00014(6) 0.00012(6)
Rh2 0.01767(7) 0.02158(7) 0.01595(6) 0.00150(5) -0.00066(6) 0.00017(6)
N1 0.0254(9) 0.0243(8) 0.0265(9) 0.0006(7) 0.0004(7) 0.0037(7)
N2 0.0225(9) 0.0283(9) 0.0306(9) -0.0038(7) -0.0065(7) 0.0019(7)
N3 0.0253(9) 0.0244(9) 0.0253(8) -0.0024(7) -0.0004(7) -0.0002(7)
N4 0.0227(9) 0.0284(9) 0.0325(9) -0.0013(8) 0.0020(8) -0.0043(7)
N5 0.0297(10) 0.0289(9) 0.0191(8) -0.0006(7) 0.0008(7) -0.0037(7)
N6 0.0276(9) 0.0285(8) 0.0199(7) -0.0015(6) 0.0013(8) 0.0027(8)
O1 0.0243(8) 0.0224(7) 0.0201(6) 0.0003(5) 0.0028(5) 0.0005(6)
O2 0.0247(7) 0.0270(7) 0.0200(6) 0.0009(6) 0.0020(6) 0.0034(6)
O3 0.0322(9) 0.0250(8) 0.0401(9) 0.0014(7) -0.0031(7) -0.0002(6)
O4 0.0483(11) 0.0259(8) 0.0396(9) -0.0006(7) -0.0001(8) -0.0012(7)
O5 0.0207(7) 0.0271(7) 0.0233(6) 0.0012(6) -0.0038(5) -0.0020(6)
O6 0.0195(7) 0.0288(7) 0.0257(7) 0.0032(6) -0.0019(6) -0.0033(6)
O7 0.0332(10) 0.0427(10) 0.0445(10) -0.0069(8) -0.0077(8) 0.0136(8)
O8 0.0374(10) 0.0421(10) 0.0453(10) -0.0056(8) -0.0123(8) 0.0147(8)
O9 0.0266(7) 0.0252(7) 0.0206(6) -0.0006(6) 0.0009(6) 0.0030(6)
O10 0.0265(8) 0.0241(7) 0.0210(7) 0.0004(6) 0.0010(6) 0.0034(6)
O11 0.0468(11) 0.0380(9) 0.0325(8) 0.0032(7) 0.0033(8) -0.0118(8)
O12 0.0400(10) 0.0297(8) 0.0378(8) 0.0014(7) 0.0005(8) -0.0077(7)
O13 0.0202(7) 0.0291(7) 0.0222(7) 0.0015(6) -0.0003(6) -0.0030(6)
O14 0.0204(7) 0.0300(8) 0.0239(7) 0.0013(6) -0.0041(5) -0.0037(6)
O15 0.0364(10) 0.0469(11) 0.0625(13) 0.0004(10) 0.0233(10) -0.0049(9)
O16 0.0366(10) 0.0425(10) 0.0441(10) -0.0013(8) 0.0143(8) -0.0004(8)
C1 0.0177(9) 0.0250(9) 0.0230(9) -0.0014(8) 0.0008(7) -0.0013(7)
C2 0.0235(10) 0.0252(10) 0.0233(9) -0.0021(8) 0.0014(8) 0.0001(8)
C3 0.0317(12) 0.0354(12) 0.0239(10) -0.0026(9) 0.0049(9) 0.0053(9)
C4 0.0408(15) 0.0503(15) 0.0246(11) -0.0053(10) -0.0016(10) 0.0071(12)
C5 0.0344(13) 0.0508(16) 0.0318(12) 0.0078(11) 0.0077(10) 0.0024(11)
C6 0.0535(17) 0.0435(15) 0.0325(12) -0.0051(11) 0.0080(12) 0.0165(13)
C7 0.0232(10) 0.0305(11) 0.0280(10) 0.0004(9) 0.0039(8) 0.0045(8)
C8 0.0249(11) 0.0304(10) 0.0297(10) 0.0041(9) 0.0036(8) 0.0053(8)
C9 0.0241(11) 0.0412(13) 0.0363(12) 0.0061(10) 0.0014(9) 0.0029(10)
C10 0.0246(12) 0.0594(16) 0.0341(12) 0.0116(12) 0.0000(10) 0.0089(11)
C11 0.0387(14) 0.0467(15) 0.0413(14) 0.0182(12) 0.0051(11) 0.0175(12)
C12 0.0455(15) 0.0319(12) 0.0379(12) 0.0092(10) 0.0088(11) 0.0108(10)
C13 0.0318(12) 0.0306(10) 0.0290(10) 0.0035(8) 0.0063(9) 0.0068(9)
C14 0.0327(12) 0.0257(10) 0.0277(10) 0.0002(8) 0.0052(9) 0.0036(9)
C15 0.0215(9) 0.0229(9) 0.0240(9) -0.0018(7) -0.0015(7) 0.0014(7)
C16 0.0184(9) 0.0291(10) 0.0296(10) -0.0045(9) -0.0033(8) -0.0005(8)
C17 0.0213(11) 0.0342(12) 0.0404(12) 0.0021(10) -0.0016(9) -0.0065(9)
C18 0.0319(13) 0.0551(16) 0.0414(14) 0.0037(12) 0.0078(10) -0.0082(11)
C19 0.0235(12) 0.0540(16) 0.0614(18) 0.0061(14) -0.0049(12) -0.0099(11)
C20 0.0450(17) 0.0314(13) 0.0535(16) 0.0063(12) -0.0043(12) -0.0059(11)
C21 0.0261(11) 0.0330(11) 0.0345(11) -0.0046(10) -0.0033(9) 0.0014(9)
C22 0.0314(12) 0.0385(13) 0.0333(11) -0.0034(10) -0.0049(10) -0.0016(10)
C23 0.0409(16) 0.0577(18) 0.0412(14) -0.0053(13) 0.0003(12) 0.0043(13)
C24 0.060(2) 0.069(2) 0.0324(13) -0.0064(14) 0.0028(13) -0.0023(17)
C25 0.066(2) 0.0572(18) 0.0339(13) 0.0041(12) -0.0119(13) -0.0067(15)
C26 0.0472(16) 0.0431(15) 0.0399(13) 0.0029(11) -0.0130(12) 0.0020(12)
C27 0.0332(12) 0.0326(11) 0.0335(11) -0.0011(9) -0.0068(9) -0.0024(10)
C28 0.0274(11) 0.0305(11) 0.0353(11) -0.0031(9) -0.0096(9) -0.0006(9)
C29 0.0187(9) 0.0257(10) 0.0235(9) -0.0027(8) 0.0003(7) -0.0005(7)
C30 0.0261(11) 0.0214(9) 0.0220(9) -0.0019(8) -0.0004(8) 0.0028(8)
C31 0.0231(11) 0.0343(12) 0.0309(11) -0.0011(9) -0.0037(9) 0.0063(9)
C32 0.0382(15) 0.0607(18) 0.0379(14) 0.0074(13) -0.0087(11) 0.0081(13)
C33 0.0279(13) 0.0489(16) 0.070(2) 0.0091(15) -0.0171(13) -0.0088(12)
C34 0.0346(14) 0.0611(18) 0.0605(18) -0.0221(16) -0.0036(13) 0.0195(13)
C35 0.0244(11) 0.0290(11) 0.0321(11) -0.0072(9) -0.0010(8) 0.0004(9)
C36 0.0314(13) 0.0354(12) 0.0327(11) -0.0068(9) -0.0028(9) 0.0014(9)
C37 0.0460(17) 0.0450(15) 0.0426(14) -0.0128(12) -0.0072(12) -0.0058(12)
C38 0.055(2) 0.0598(19) 0.0451(15) -0.0195(14) -0.0173(13) -0.0024(15)
C39 0.054(2) 0.0670(19) 0.0289(12) -0.0097(12) -0.0081(12) 0.0111(15)
C40 0.0420(15) 0.0497(15) 0.0306(12) 0.0008(11) -0.0026(10) 0.0055(12)
C41 0.0296(12) 0.0376(12) 0.0259(10) -0.0025(9) -0.0024(9) 0.0024(10)
C42 0.0267(11) 0.0313(11) 0.0263(10) -0.0024(9) 0.0013(8) 0.0020(9)
C43 0.0177(9) 0.0252(9) 0.0248(8) -0.0022(7) 0.0001(8) 0.0006(8)
C44 0.0175(9) 0.0294(10) 0.0330(11) -0.0050(9) 0.0004(8) -0.0031(8)
C45 0.0233(11) 0.0386(13) 0.0410(12) -0.0038(10) -0.0099(9) -0.0008(9)
C46 0.0361(14) 0.0383(14) 0.0578(16) -0.0018(13) -0.0132(12) 0.0086(11)
C47 0.0530(18) 0.0536(16) 0.0323(12) -0.0026(12) -0.0152(12) 0.0036(14)
C48 0.0278(14) 0.0543(18) 0.076(2) 0.0025(16) -0.0192(14) -0.0047(12)
C49 0.0262(12) 0.0354(12) 0.0425(13) 0.0003(10) 0.0024(10) -0.0055(10)
C50 0.0325(13) 0.0321(12) 0.0437(13) 0.0000(10) -0.0056(10) -0.0058(10)
C51 0.0383(15) 0.0412(14) 0.0556(17) 0.0065(12) -0.0073(12) -0.0111(12)
C52 0.0539(19) 0.0338(14) 0.069(2) 0.0048(14) -0.0173(16) -0.0075(13)
C53 0.056(2) 0.0325(13) 0.0684(19) -0.0088(13) -0.0145(16) 0.0068(13)
C54 0.0431(16) 0.0406(14) 0.0477(14) -0.0066(11) -0.0042(12) 0.0054(12)
C55 0.0318(12) 0.0345(12) 0.0380(12) -0.0029(10) -0.0059(9) -0.0004(10)
C56 0.0270(12) 0.0331(11) 0.0319(10) -0.0032(9) -0.0008(9) 0.0001(9)
C57 0.0296(11) 0.0298(11) 0.0217(10) 0.0011(8) -0.0004(8) 0.0019(9)
C58 0.0358(12) 0.0343(12) 0.0175(9) 0.0012(8) 0.0010(8) 0.0019(10)
C59 0.0597(18) 0.0422(14) 0.0265(11) -0.0017(10) 0.0089(11) -0.0176(13)
C60 0.070(2) 0.0394(14) 0.0233(11) -0.0076(10) 0.0036(11) -0.0198(14)
C61 0.0382(13) 0.0331(11) 0.0175(9) -0.0017(8) 0.0017(8) 0.0036(10)
C62 0.0362(13) 0.0363(11) 0.0238(9) -0.0040(8) 0.0048(9) -0.0071(10)
C63 0.0397(13) 0.0371(12) 0.0205(10) -0.0061(9) 0.0022(9) -0.0050(10)
C64 0.0351(13) 0.0305(11) 0.0213(9) -0.0029(8) 0.0004(8) 0.0016(9)
C65 0.085(3) 0.074(2) 0.0447(17) -0.0214(17) -0.0060(18) 0.012(2)
C66 0.122(4) 0.069(3) 0.065(3) -0.007(2) -0.013(3) -0.007(3)
C67 0.095(4) 0.175(7) 0.074(3) -0.034(4) -0.008(3) -0.013(5)
C68 0.079(4) 0.224(9) 0.126(5) -0.105(6) -0.036(4) 0.052(5)
C69 0.118(4) 0.064(2) 0.106(4) -0.036(3) -0.072(4) 0.041(3)
C70 0.090(3) 0.090(3) 0.0463(19) 0.012(2) -0.028(2) -0.021(3)
C71 0.160(6) 0.146(5) 0.066(3) 0.009(3) -0.026(4) -0.063(5)
C72 0.0415(16) 0.0399(15) 0.082(2) -0.0077(16) -0.0061(15) 0.0030(13)
C73 0.0508(19) 0.058(2) 0.079(2) -0.0264(18) 0.0026(17) -0.0013(16)
C74 0.060(2) 0.078(2) 0.0541(18) -0.0151(18) -0.0012(16) -0.0170(19)
C75 0.0492(18) 0.0533(18) 0.0600(19) 0.0090(15) -0.0134(15) -0.0052(14)
C76 0.0406(15) 0.0368(14) 0.0548(16) -0.0025(12) -0.0025(13) -0.0028(11)
C77 0.0362(14) 0.0334(13) 0.0575(16) 0.0036(12) -0.0025(12) -0.0071(11)
C78 0.0505(19) 0.0461(16) 0.0633(19) 0.0119(15) -0.0071(15) -0.0053(14)
C79 0.063(2) 0.067(2) 0.065(2) -0.0049(19) -0.0037(18) -0.0218(19)
C80 0.087(4) 0.095(4) 0.157(6) -0.017(4) 0.038(4) -0.034(3)
C81 0.073(3) 0.094(4) 0.135(5) 0.042(4) -0.005(3) -0.023(3)
C82 0.078(3) 0.103(4) 0.101(4) 0.038(3) -0.004(3) -0.010(3)
C83 0.099(4) 0.119(5) 0.086(3) 0.015(3) -0.018(3) -0.036(4)
C84 0.082(3) 0.081(3) 0.071(3) 0.004(2) -0.007(2) -0.038(2)
C85 0.140(6) 0.093(4) 0.125(5) -0.012(4) -0.022(4) -0.001(4)

loop_
_atom_type_symbol
_atom_type_description
_atom_type_scat_dispersion_real
_atom_type_scat_dispersion_imag
_atom_type_scat_source
C C 0.0033 0.0016 'International Tables Vol C Tables 4.2.6.8 and 6.1.1.4'
H H 0.0000 0.0000 'International Tables Vol C Tables 4.2.6.8 and 6.1.1.4'
N N 0.0061 0.0033 'International Tables Vol C Tables 4.2.6.8 and 6.1.1.4'
O O 0.0106 0.0060 'International Tables Vol C Tables 4.2.6.8 and 6.1.1.4'
Rh Rh -1.1178 0.9187 'International Tables Vol C Tables 4.2.6.8 and 6.1.1.4'

loop_
_geom_angle_atom_site_label_1
_geom_angle_atom_site_label_2
_geom_angle_atom_site_label_3
_geom_angle
_geom_angle_site_symmetry_1
_geom_angle_site_symmetry_3
O5 Rh1 O9 89.10(6) . .
O5 Rh1 O13 176.64(6) . .
O9 Rh1 O13 92.63(6) . .
O5 Rh1 O1 88.90(6) . .
O9 Rh1 O1 174.83(6) . .
O13 Rh1 O1 89.14(6) . .
O5 Rh1 N5 91.80(6) . .
O9 Rh1 N5 85.69(6) . .
O13 Rh1 N5 91.20(6) . .
O1 Rh1 N5 99.14(6) . .
O5 Rh1 Rh2 89.17(4) . .
O9 Rh1 Rh2 87.59(4) . .
O13 Rh1 Rh2 88.03(4) . .
O1 Rh1 Rh2 87.61(4) . .
N5 Rh1 Rh2 173.19(5) . .
O10 Rh2 O2 176.79(6) . .
O10 Rh2 O6 89.58(6) . .
O2 Rh2 O6 88.78(6) . .
O10 Rh2 O14 90.82(7) . .
O2 Rh2 O14 90.58(6) . .
O6 Rh2 O14 175.01(6) . .
O10 Rh2 N6 93.30(6) . 2_655
O2 Rh2 N6 89.65(6) . 2_655
O6 Rh2 N6 97.17(7) . 2_655
O14 Rh2 N6 87.77(7) . 2_655
O10 Rh2 Rh1 88.55(4) . .
O2 Rh2 Rh1 88.61(4) . .
O6 Rh2 Rh1 87.07(4) . .
O14 Rh2 Rh1 87.97(4) . .
N6 Rh2 Rh1 175.39(5) 2_655 .
C7 N1 C14 111.49(19) . .
C7 N1 C2 125.27(18) . .
C14 N1 C2 122.68(19) . .
C28 N2 C21 111.55(19) . .
C28 N2 C16 121.59(18) . .
C21 N2 C16 125.63(18) . .
C42 N3 C35 111.63(19) . .
C42 N3 C30 130.12(18) . .
C35 N3 C30 118.19(18) . .
C56 N4 C49 111.29(19) . .
C56 N4 C44 127.41(19) . .
C49 N4 C44 120.9(2) . .
C57 N5 Rh1 151.96(18) . .
C64 N6 Rh2 157.51(19) . 2_654
C1 O1 Rh1 118.26(13) . .
C1 O2 Rh2 118.20(13) . .
C15 O5 Rh1 117.83(13) . .
C15 O6 Rh2 118.91(14) . .
C29 O9 Rh1 118.77(13) . .
C29 O10 Rh2 118.46(14) . .
C43 O13 Rh1 118.69(13) . .
C43 O14 Rh2 118.61(13) . .
O2 C1 O1 127.25(19) . .
O2 C1 C2 117.89(18) . .
O1 C1 C2 114.84(18) . .
N1 C2 C1 107.35(16) . .
N1 C2 C3 113.03(18) . .
C1 C2 C3 118.50(18) . .
C5 C3 C4 111.0(2) . .
C5 C3 C6 108.8(2) . .
C4 C3 C6 107.7(2) . .
C5 C3 C2 112.76(19) . .
C4 C3 C2 108.44(19) . .
C6 C3 C2 107.97(19) . .
O3 C7 N1 124.2(2) . .
O3 C7 C8 129.8(2) . .
N1 C7 C8 105.97(19) . .
C9 C8 C13 121.8(2) . .
C9 C8 C7 129.9(2) . .
C13 C8 C7 108.3(2) . .
C8 C9 C10 116.2(2) . .
C11 C10 C9 122.3(3) . .
C10 C11 C12 121.3(2) . .
C11 C12 C13 117.0(3) . .
C12 C13 C8 121.4(2) . .
C12 C13 C14 130.1(2) . .
C8 C13 C14 108.41(19) . .
O4 C14 N1 124.7(2) . .
O4 C14 C13 129.6(2) . .
N1 C14 C13 105.71(19) . .
O5 C15 O6 126.9(2) . .
O5 C15 C16 114.00(18) . .
O6 C15 C16 118.97(19) . .
N2 C16 C15 107.57(17) . .
N2 C16 C17 113.99(18) . .
C15 C16 C17 118.40(18) . .
C18 C17 C20 111.7(2) . .
C18 C17 C19 107.9(2) . .
C20 C17 C19 108.8(2) . .
C18 C17 C16 108.8(2) . .
C20 C17 C16 112.6(2) . .
C19 C17 C16 106.9(2) . .
O7 C21 N2 125.9(2) . .
O7 C21 C22 128.4(2) . .
N2 C21 C22 105.7(2) . .
C23 C22 C27 121.9(2) . .
C23 C22 C21 129.9(2) . .
C27 C22 C21 108.1(2) . .
C22 C23 C24 116.4(3) . .
C25 C24 C23 121.6(3) . .
C24 C25 C26 121.7(3) . .
C27 C26 C25 116.6(3) . .
C22 C27 C26 121.7(2) . .
C22 C27 C28 108.3(2) . .
C26 C27 C28 130.0(2) . .
O8 C28 N2 125.3(2) . .
O8 C28 C27 128.8(2) . .
N2 C28 C27 105.9(2) . .
O9 C29 O10 126.6(2) . .
O9 C29 C30 119.50(18) . .
O10 C29 C30 113.87(18) . .
N3 C30 C29 111.84(17) . .
N3 C30 C31 115.76(18) . .
C29 C30 C31 112.01(19) . .
C34 C31 C32 108.0(2) . .
C34 C31 C33 110.7(2) . .
C32 C31 C33 108.1(2) . .
C34 C31 C30 109.3(2) . .
C32 C31 C30 108.2(2) . .
C33 C31 C30 112.5(2) . .
O12 C35 N3 125.7(2) . .
O12 C35 C36 128.5(2) . .
N3 C35 C36 105.8(2) . .
C41 C36 C37 121.6(2) . .
C41 C36 C35 108.2(2) . .
C37 C36 C35 130.2(3) . .
C36 C37 C38 116.2(3) . .
C39 C38 C37 122.2(3) . .
C38 C39 C40 120.8(3) . .
C41 C40 C39 117.2(3) . .
C36 C41 C40 122.0(2) . .
C36 C41 C42 108.7(2) . .
C40 C41 C42 129.2(2) . .
O11 C42 N3 127.8(2) . .
O11 C42 C41 126.5(2) . .
N3 C42 C41 105.73(19) . .
O14 C43 O13 126.6(2) . .
O14 C43 C44 120.61(18) . .
O13 C43 C44 112.74(18) . .
N4 C44 C43 108.93(17) . .
N4 C44 C45 113.35(19) . .
C43 C44 C45 118.36(19) . .
C47 C45 C46 110.2(2) . .
C47 C45 C48 109.2(2) . .
C46 C45 C48 108.0(2) . .
C47 C45 C44 113.0(2) . .
C46 C45 C44 108.1(2) . .
C48 C45 C44 108.2(2) . .
O15 C49 N4 124.5(2) . .
O15 C49 C50 129.7(2) . .
N4 C49 C50 105.8(2) . .
C55 C50 C51 121.5(3) . .
C55 C50 C49 108.2(2) . .
C51 C50 C49 130.2(3) . .
C50 C51 C52 117.1(3) . .
C53 C52 C51 121.3(3) . .
C52 C53 C54 121.6(3) . .
C55 C54 C53 116.9(3) . .
C50 C55 C54 121.6(3) . .
C50 C55 C56 108.5(2) . .
C54 C55 C56 129.8(3) . .
O16 C56 N4 125.3(2) . .
O16 C56 C55 128.8(2) . .
N4 C56 C55 105.9(2) . .
N5 C57 C58 177.9(3) . .
C63 C58 C59 121.3(2) . .
C63 C58 C57 120.4(2) . .
C59 C58 C57 118.2(2) . .
C60 C59 C58 119.2(2) . .
C59 C60 C61 119.6(2) . .
C60 C61 C62 121.3(2) . .
C60 C61 C64 118.2(2) . .
C62 C61 C64 120.4(2) . .
C61 C62 C63 118.9(2) . .
C58 C63 C62 119.6(2) . .
N6 C64 C61 176.0(3) . .
C66 C65 C70 120.0(4) . .
C65 C66 C67 120.6(5) . .
C68 C67 C66 119.5(7) . .
C69 C68 C67 121.0(6) . .
C68 C69 C70 121.9(5) . .
C65 C70 C69 116.9(5) . .
C65 C70 C71 119.1(5) . .
C69 C70 C71 124.0(6) . .
C73 C72 C77 120.5(3) . .
C74 C73 C72 121.3(3) . .
C73 C74 C75 119.1(3) . .
C76 C75 C74 120.3(3) . .
C75 C76 C77 120.7(3) . .
C72 C77 C76 118.1(3) . .
C72 C77 C78 120.9(3) . .
C76 C77 C78 121.1(3) . .
C84 C79 C80 121.5(5) . .
C79 C80 C81 116.1(6) . .
C82 C81 C80 116.0(6) . .
C83 C82 C81 125.9(6) . .
C82 C83 C84 118.4(7) . .
C79 C84 C83 122.1(6) . .
C79 C84 C85 119.7(5) . .
C83 C84 C85 118.2(6) . .

loop_
_geom_bond_atom_site_label_1
_geom_bond_atom_site_label_2
_geom_bond_distance
_geom_bond_site_symmetry_2
Rh1 O5 2.0173(15) .
Rh1 O9 2.0393(15) .
Rh1 O13 2.0431(15) .
Rh1 O1 2.0477(15) .
Rh1 N5 2.2292(18) .
Rh1 Rh2 2.3949(5) .
Rh2 O10 2.0208(15) .
Rh2 O2 2.0310(15) .
Rh2 O6 2.0383(15) .
Rh2 O14 2.0497(15) .
Rh2 N6 2.2380(17) 2_655
N1 C7 1.404(3) .
N1 C14 1.405(3) .
N1 C2 1.468(3) .
N2 C28 1.400(3) .
N2 C21 1.402(3) .
N2 C16 1.474(3) .
N3 C42 1.396(3) .
N3 C35 1.415(3) .
N3 C30 1.470(3) .
N4 C56 1.394(3) .
N4 C49 1.414(3) .
N4 C44 1.467(3) .
N5 C57 1.143(3) .
N6 C64 1.136(3) .
N6 Rh2 2.2380(17) 2_654
O1 C1 1.264(3) .
O2 C1 1.259(3) .
O3 C7 1.215(3) .
O4 C14 1.205(3) .
O5 C15 1.263(3) .
O6 C15 1.265(2) .
O7 C21 1.210(3) .
O8 C28 1.209(3) .
O9 C29 1.259(3) .
O10 C29 1.269(3) .
O11 C42 1.205(3) .
O12 C35 1.202(3) .
O13 C43 1.265(2) .
O14 C43 1.256(2) .
O15 C49 1.198(3) .
O16 C56 1.211(3) .
C1 C2 1.539(3) .
C2 C3 1.554(3) .
C3 C5 1.530(4) .
C3 C4 1.537(3) .
C3 C6 1.538(3) .
C7 C8 1.478(3) .
C8 C9 1.381(3) .
C8 C13 1.390(3) .
C9 C10 1.396(4) .
C10 C11 1.376(4) .
C11 C12 1.386(4) .
C12 C13 1.389(3) .
C13 C14 1.480(3) .
C15 C16 1.540(3) .
C16 C17 1.549(3) .
C17 C18 1.529(4) .
C17 C20 1.532(4) .
C17 C19 1.539(3) .
C21 C22 1.493(3) .
C22 C23 1.377(4) .
C22 C27 1.385(3) .
C23 C24 1.407(4) .
C24 C25 1.371(5) .
C25 C26 1.396(4) .
C26 C27 1.387(3) .
C27 C28 1.488(3) .
C29 C30 1.530(3) .
C30 C31 1.563(3) .
C31 C34 1.515(4) .
C31 C32 1.535(4) .
C31 C33 1.536(4) .
C35 C36 1.495(3) .
C36 C41 1.378(4) .
C36 C37 1.387(4) .
C37 C38 1.401(4) .
C38 C39 1.378(5) .
C39 C40 1.393(4) .
C40 C41 1.382(3) .
C41 C42 1.500(3) .
C43 C44 1.543(3) .
C44 C45 1.554(3) .
C45 C47 1.530(4) .
C45 C46 1.534(4) .
C45 C48 1.538(4) .
C49 C50 1.486(4) .
C50 C55 1.382(4) .
C50 C51 1.388(4) .
C51 C52 1.393(5) .
C52 C53 1.377(5) .
C53 C54 1.398(4) .
C54 C55 1.383(4) .
C55 C56 1.490(3) .
C57 C58 1.446(3) .
C58 C63 1.383(3) .
C58 C59 1.388(4) .
C59 C60 1.384(3) .
C60 C61 1.386(4) .
C61 C62 1.390(3) .
C61 C64 1.446(3) .
C62 C63 1.392(3) .
C65 C66 1.358(7) .
C65 C70 1.377(6) .
C66 C67 1.375(8) .
C67 C68 1.335(10) .
C68 C69 1.317(10) .
C69 C70 1.403(8) .
C70 C71 1.452(7) .
C72 C73 1.373(5) .
C72 C77 1.390(4) .
C73 C74 1.362(6) .
C74 C75 1.384(5) .
C75 C76 1.380(5) .
C76 C77 1.390(4) .
C77 C78 1.512(4) .
C79 C84 1.347(6) .
C79 C80 1.408(8) .
C80 C81 1.486(9) .
C81 C82 1.354(8) .
C82 C83 1.334(8) .
C83 C84 1.348(7) .
C84 C85 1.521(8) .

loop_
_geom_torsion_atom_site_label_1
_geom_torsion_atom_site_label_2
_geom_torsion_atom_site_label_3
_geom_torsion_atom_site_label_4
_geom_torsion
_geom_torsion_site_symmetry_1
_geom_torsion_site_symmetry_4
O5 Rh1 Rh2 O10 90.75(6) . .
O9 Rh1 Rh2 O10 1.61(6) . .
O13 Rh1 Rh2 O10 -91.10(6) . .
O1 Rh1 Rh2 O10 179.68(6) . .
N5 Rh1 Rh2 O10 -7.5(4) . .
O5 Rh1 Rh2 O2 -87.76(6) . .
O9 Rh1 Rh2 O2 -176.89(6) . .
O13 Rh1 Rh2 O2 90.39(6) . .
O1 Rh1 Rh2 O2 1.17(6) . .
N5 Rh1 Rh2 O2 174.0(4) . .
O5 Rh1 Rh2 O6 1.09(6) . .
O9 Rh1 Rh2 O6 -88.04(6) . .
O13 Rh1 Rh2 O6 179.24(6) . .
O1 Rh1 Rh2 O6 90.02(6) . .
N5 Rh1 Rh2 O6 -97.2(4) . .
O5 Rh1 Rh2 O14 -178.38(6) . .
O9 Rh1 Rh2 O14 92.48(6) . .
O13 Rh1 Rh2 O14 -0.23(6) . .
O1 Rh1 Rh2 O14 -89.45(6) . .
N5 Rh1 Rh2 O14 83.4(4) . .
O5 Rh1 Rh2 N6 -155.6(6) . 2_655
O9 Rh1 Rh2 N6 115.3(6) . 2_655
O13 Rh1 Rh2 N6 22.5(6) . 2_655
O1 Rh1 Rh2 N6 -66.7(6) . 2_655
N5 Rh1 Rh2 N6 106.1(8) . 2_655
O5 Rh1 N5 C57 -96.5(4) . .
O9 Rh1 N5 C57 -7.5(4) . .
O13 Rh1 N5 C57 85.0(4) . .
O1 Rh1 N5 C57 174.3(4) . .
Rh2 Rh1 N5 C57 1.6(7) . .
O5 Rh1 O1 C1 86.69(15) . .
O9 Rh1 O1 C1 19.5(8) . .
O13 Rh1 O1 C1 -90.58(15) . .
N5 Rh1 O1 C1 178.35(15) . .
Rh2 Rh1 O1 C1 -2.52(14) . .
O10 Rh2 O2 C1 -27.9(12) . .
O6 Rh2 O2 C1 -87.32(15) . .
O14 Rh2 O2 C1 87.73(15) . .
N6 Rh2 O2 C1 175.50(16) 2_655 .
Rh1 Rh2 O2 C1 -0.23(15) . .
O9 Rh1 O5 C15 87.79(15) . .
O13 Rh1 O5 C15 -33.2(11) . .
O1 Rh1 O5 C15 -87.44(15) . .
N5 Rh1 O5 C15 173.45(15) . .
Rh2 Rh1 O5 C15 0.19(14) . .
O10 Rh2 O6 C15 -91.31(15) . .
O2 Rh2 O6 C15 85.92(15) . .
O14 Rh2 O6 C15 3.3(8) . .
N6 Rh2 O6 C15 175.42(15) 2_655 .
Rh1 Rh2 O6 C15 -2.75(15) . .
O5 Rh1 O9 C29 -90.64(16) . .
O13 Rh1 O9 C29 86.47(16) . .
O1 Rh1 O9 C29 -23.4(8) . .
N5 Rh1 O9 C29 177.48(16) . .
Rh2 Rh1 O9 C29 -1.44(15) . .
O2 Rh2 O10 C29 25.4(12) . .
O6 Rh2 O10 C29 84.74(16) . .
O14 Rh2 O10 C29 -90.29(16) . .
N6 Rh2 O10 C29 -178.10(16) 2_655 .
Rh1 Rh2 O10 C29 -2.33(15) . .
O5 Rh1 O13 C43 32.4(11) . .
O9 Rh1 O13 C43 -88.59(15) . .
O1 Rh1 O13 C43 86.55(15) . .
N5 Rh1 O13 C43 -174.32(15) . .
Rh2 Rh1 O13 C43 -1.09(15) . .
O10 Rh2 O14 C43 90.17(15) . .
O2 Rh2 O14 C43 -86.93(15) . .
O6 Rh2 O14 C43 -4.4(8) . .
N6 Rh2 O14 C43 -176.56(16) 2_655 .
Rh1 Rh2 O14 C43 1.65(15) . .
Rh2 O2 C1 O1 -1.9(3) . .
Rh2 O2 C1 C2 -179.92(14) . .
Rh1 O1 C1 O2 3.3(3) . .
Rh1 O1 C1 C2 -178.62(13) . .
C7 N1 C2 C1 42.9(3) . .
C14 N1 C2 C1 -127.8(2) . .
C7 N1 C2 C3 -89.6(2) . .
C14 N1 C2 C3 99.7(2) . .
O2 C1 C2 N1 -134.52(19) . .
O1 C1 C2 N1 47.2(2) . .
O2 C1 C2 C3 -5.0(3) . .
O1 C1 C2 C3 176.69(19) . .
N1 C2 C3 C5 65.0(3) . .
C1 C2 C3 C5 -61.8(3) . .
N1 C2 C3 C4 -171.6(2) . .
C1 C2 C3 C4 61.5(3) . .
N1 C2 C3 C6 -55.2(3) . .
C1 C2 C3 C6 177.9(2) . .
C14 N1 C7 O3 177.8(2) . .
C2 N1 C7 O3 6.2(4) . .
C14 N1 C7 C8 -2.5(2) . .
C2 N1 C7 C8 -174.03(19) . .
O3 C7 C8 C9 -1.1(4) . .
N1 C7 C8 C9 179.1(2) . .
O3 C7 C8 C13 179.7(2) . .
N1 C7 C8 C13 -0.1(2) . .
C13 C8 C9 C10 -0.7(4) . .
C7 C8 C9 C10 -179.8(2) . .
C8 C9 C10 C11 0.1(4) . .
C9 C10 C11 C12 0.8(4) . .
C10 C11 C12 C13 -1.1(4) . .
C11 C12 C13 C8 0.5(4) . .
C11 C12 C13 C14 177.1(2) . .
C9 C8 C13 C12 0.4(4) . .
C7 C8 C13 C12 179.7(2) . .
C9 C8 C13 C14 -176.9(2) . .
C7 C8 C13 C14 2.4(3) . .
C7 N1 C14 O4 -176.4(2) . .
C2 N1 C14 O4 -4.6(3) . .
C7 N1 C14 C13 3.9(2) . .
C2 N1 C14 C13 175.70(18) . .
C12 C13 C14 O4 -0.5(4) . .
C8 C13 C14 O4 176.5(2) . .
C12 C13 C14 N1 179.2(2) . .
C8 C13 C14 N1 -3.8(2) . .
Rh1 O5 C15 O6 -2.6(3) . .
Rh1 O5 C15 C16 173.63(13) . .
Rh2 O6 C15 O5 4.0(3) . .
Rh2 O6 C15 C16 -172.12(14) . .
C28 N2 C16 C15 -121.7(2) . .
C21 N2 C16 C15 44.5(3) . .
C28 N2 C16 C17 104.9(2) . .
C21 N2 C16 C17 -88.9(3) . .
O5 C15 C16 N2 41.6(2) . .
O6 C15 C16 N2 -141.81(19) . .
O5 C15 C16 C17 172.63(19) . .
O6 C15 C16 C17 -10.8(3) . .
N2 C16 C17 C18 -169.5(2) . .
C15 C16 C17 C18 62.5(3) . .
N2 C16 C17 C20 66.1(3) . .
C15 C16 C17 C20 -61.9(3) . .
N2 C16 C17 C19 -53.2(3) . .
C15 C16 C17 C19 178.7(2) . .
C28 N2 C21 O7 173.9(2) . .
C16 N2 C21 O7 6.5(4) . .
C28 N2 C21 C22 -6.1(3) . .
C16 N2 C21 C22 -173.5(2) . .
O7 C21 C22 C23 5.3(5) . .
N2 C21 C22 C23 -174.7(3) . .
O7 C21 C22 C27 -177.0(3) . .
N2 C21 C22 C27 3.0(3) . .
C27 C22 C23 C24 0.7(4) . .
C21 C22 C23 C24 178.2(3) . .
C22 C23 C24 C25 -0.2(5) . .
C23 C24 C25 C26 0.0(5) . .
C24 C25 C26 C27 -0.3(5) . .
C23 C22 C27 C26 -1.0(4) . .
C21 C22 C27 C26 -179.0(2) . .
C23 C22 C27 C28 178.9(3) . .
C21 C22 C27 C28 0.9(3) . .
C25 C26 C27 C22 0.8(4) . .
C25 C26 C27 C28 -179.1(3) . .
C21 N2 C28 O8 -173.2(2) . .
C16 N2 C28 O8 -5.2(4) . .
C21 N2 C28 C27 6.6(3) . .
C16 N2 C28 C27 174.64(19) . .
C22 C27 C28 O8 175.3(3) . .
C26 C27 C28 O8 -4.8(5) . .
C22 C27 C28 N2 -4.5(3) . .
C26 C27 C28 N2 175.4(3) . .
Rh1 O9 C29 O10 0.0(3) . .
Rh1 O9 C29 C30 -176.97(14) . .
Rh2 O10 C29 O9 2.0(3) . .
Rh2 O10 C29 C30 179.06(13) . .
C42 N3 C30 C29 69.4(3) . .
C35 N3 C30 C29 -113.6(2) . .
C42 N3 C30 C31 -60.5(3) . .
C35 N3 C30 C31 116.5(2) . .
O9 C29 C30 N3 -35.7(3) . .
O10 C29 C30 N3 146.92(18) . .
O9 C29 C30 C31 96.1(2) . .
O10 C29 C30 C31 -81.2(2) . .
N3 C30 C31 C34 -37.7(3) . .
C29 C30 C31 C34 -167.5(2) . .
N3 C30 C31 C32 -155.0(2) . .
C29 C30 C31 C32 75.1(3) . .
N3 C30 C31 C33 85.7(3) . .
C29 C30 C31 C33 -44.1(3) . .
C42 N3 C35 O12 178.8(2) . .
C30 N3 C35 O12 1.3(3) . .
C42 N3 C35 C36 0.1(3) . .
C30 N3 C35 C36 -177.44(19) . .
O12 C35 C36 C41 -178.1(3) . .
N3 C35 C36 C41 0.6(3) . .
O12 C35 C36 C37 0.0(5) . .
N3 C35 C36 C37 178.7(3) . .
C41 C36 C37 C38 0.1(4) . .
C35 C36 C37 C38 -177.8(3) . .
C36 C37 C38 C39 0.7(5) . .
C37 C38 C39 C40 -1.0(5) . .
C38 C39 C40 C41 0.4(4) . .
C37 C36 C41 C40 -0.7(4) . .
C35 C36 C41 C40 177.6(2) . .
C37 C36 C41 C42 -179.3(2) . .
C35 C36 C41 C42 -1.0(3) . .
C39 C40 C41 C36 0.5(4) . .
C39 C40 C41 C42 178.7(3) . .
C35 N3 C42 O11 -179.0(2) . .
C30 N3 C42 O11 -1.8(4) . .
C35 N3 C42 C41 -0.7(2) . .
C30 N3 C42 C41 176.5(2) . .
C36 C41 C42 O11 179.4(2) . .
C40 C41 C42 O11 0.9(4) . .
C36 C41 C42 N3 1.0(3) . .
C40 C41 C42 N3 -177.4(3) . .
Rh2 O14 C43 O13 -3.2(3) . .
Rh2 O14 C43 C44 178.68(14) . .
Rh1 O13 C43 O14 2.9(3) . .
Rh1 O13 C43 C44 -178.83(13) . .
C56 N4 C44 C43 49.5(3) . .
C49 N4 C44 C43 -122.8(2) . .
C56 N4 C44 C45 -84.5(3) . .
C49 N4 C44 C45 103.2(3) . .
O14 C43 C44 N4 -118.6(2) . .
O13 C43 C44 N4 63.0(2) . .
O14 C43 C44 C45 12.8(3) . .
O13 C43 C44 C45 -165.56(19) . .
N4 C44 C45 C47 63.5(3) . .
C43 C44 C45 C47 -65.9(3) . .
N4 C44 C45 C46 -174.2(2) . .
C43 C44 C45 C46 56.4(3) . .
N4 C44 C45 C48 -57.4(3) . .
C43 C44 C45 C48 173.2(2) . .
C56 N4 C49 O15 -172.1(3) . .
C44 N4 C49 O15 1.4(4) . .
C56 N4 C49 C50 6.0(3) . .
C44 N4 C49 C50 179.4(2) . .
O15 C49 C50 C55 174.4(3) . .
N4 C49 C50 C55 -3.4(3) . .
O15 C49 C50 C51 -2.6(5) . .
N4 C49 C50 C51 179.6(3) . .
C55 C50 C51 C52 0.3(4) . .
C49 C50 C51 C52 176.9(3) . .
C50 C51 C52 C53 -0.7(5) . .
C51 C52 C53 C54 1.0(5) . .
C52 C53 C54 C55 -0.8(5) . .
C51 C50 C55 C54 -0.1(4) . .
C49 C50 C55 C54 -177.4(2) . .
C51 C50 C55 C56 177.2(2) . .
C49 C50 C55 C56 -0.1(3) . .
C53 C54 C55 C50 0.3(4) . .
C53 C54 C55 C56 -176.3(3) . .
C49 N4 C56 O16 172.8(3) . .
C44 N4 C56 O16 -0.1(4) . .
C49 N4 C56 C55 -6.0(3) . .
C44 N4 C56 C55 -179.0(2) . .
C50 C55 C56 O16 -175.1(3) . .
C54 C55 C56 O16 1.9(5) . .
C50 C55 C56 N4 3.7(3) . .
C54 C55 C56 N4 -179.3(3) . .
Rh1 N5 C57 C58 89(7) . .
N5 C57 C58 C63 155(7) . .
N5 C57 C58 C59 -26(7) . .
C63 C58 C59 C60 -0.6(4) . .
C57 C58 C59 C60 179.9(3) . .
C58 C59 C60 C61 0.4(5) . .
C59 C60 C61 C62 0.0(5) . .
C59 C60 C61 C64 178.2(3) . .
C60 C61 C62 C63 0.0(4) . .
C64 C61 C62 C63 -178.2(2) . .
C59 C58 C63 C62 0.6(4) . .
C57 C58 C63 C62 -180.0(2) . .
C61 C62 C63 C58 -0.3(4) . .
Rh2 N6 C64 C61 4(4) 2_654 .
C60 C61 C64 N6 -11(4) . .
C62 C61 C64 N6 167(4) . .
C70 C65 C66 C67 0.6(7) . .
C65 C66 C67 C68 -2.2(8) . .
C66 C67 C68 C69 2.3(9) . .
C67 C68 C69 C70 -0.8(9) . .
C66 C65 C70 C69 0.8(6) . .
C66 C65 C70 C71 179.5(4) . .
C68 C69 C70 C65 -0.7(7) . .
C68 C69 C70 C71 -179.3(5) . .
C77 C72 C73 C74 0.4(6) . .
C72 C73 C74 C75 -0.7(6) . .
C73 C74 C75 C76 0.7(5) . .
C74 C75 C76 C77 -0.4(5) . .
C73 C72 C77 C76 -0.1(5) . .
C73 C72 C77 C78 -179.6(3) . .
C75 C76 C77 C72 0.1(4) . .
C75 C76 C77 C78 179.7(3) . .
C84 C79 C80 C81 -0.4(6) . .
C79 C80 C81 C82 -0.5(7) . .
C80 C81 C82 C83 1.8(8) . .
C81 C82 C83 C84 -2.2(9) . .
C80 C79 C84 C83 0.2(7) . .
C80 C79 C84 C85 -179.1(5) . .
C82 C83 C84 C79 1.1(8) . .
C82 C83 C84 C85 -179.6(5) . .
